data_4307256
loop_
_publ_author_name
'Ramalingam Venkateswaran'
'Joel T. Mague'
'Maravanji S. Balakrishna'

_publ_section_title
;
Ruthenium(II) Complexes Containing Bis(2-(diphenylphosphino)phenyl) Ether
and Their Catalytic Activity in Hydrogenation Reactions
;
_journal_name_full 'Inorganic Chemistry'
_journal_page_first 809
_journal_page_last 817
_journal_paper_doi 10.1021/ic061782l
_journal_volume 46
_journal_year 2007
_chemical_formula_sum 'C56 H56 Cl4 O P2 Ru2'
_chemical_formula_weight 1150.89
_chemical_name_systematic
; 
 \m-(2,2'-Bis(diphenylphosphinophenyl)ether)bis(\h^6^-(1-
i-propyl-4-methylbenzene)dichlororuthenium(II))
;
_space_group_IT_number 60
_symmetry_cell_setting orthorhombic
_symmetry_space_group_name_Hall '-P 2n 2ab'
_symmetry_space_group_name_H-M 'P b c n'
_atom_sites_solution_hydrogens geom
_atom_sites_solution_primary direct
_atom_sites_solution_secondary difmap
_audit_creation_method SHELXL-97
_cell_angle_alpha 90.00
_cell_angle_beta 90.00
_cell_angle_gamma 90.00
_cell_formula_units_Z 4
_cell_length_a 22.863(2)
_cell_length_b 15.076(1)
_cell_length_c 14.352(1)
_cell_measurement_reflns_used 6998
_cell_measurement_temperature 100(2)
_cell_measurement_theta_max 28.25
_cell_measurement_theta_min 2.65
_cell_volume 4946.9(6)
_computing_cell_refinement 'Bruker SMART (Bruker-AXS, 2000)'
_computing_data_collection 'Bruker SMART (Bruker-AXS, 2000)'
_computing_data_reduction 'Bruker SAINT+ (Bruker-AXS, 2004)'
_computing_molecular_graphics 'Bruker SHELXTL (Bruker-AXS, 2000a)'
_computing_publication_material 'Bruker SHELXTL (Bruker-AXS, 2000a)'
_computing_structure_refinement 'SHELXL-97 (Sheldrick, 1997)'
_computing_structure_solution 'SHELXS-97 (Sheldrick, 1997)'
_diffrn_ambient_temperature 100(2)
_diffrn_measured_fraction_theta_full 0.986
_diffrn_measured_fraction_theta_max 0.986
_diffrn_measurement_device_type 'Bruker-AXS Smart APEX CCD area detector'
_diffrn_measurement_method 'phi and omega scans'
_diffrn_radiation_monochromator graphite
_diffrn_radiation_source 'fine-focus sealed tube'
_diffrn_radiation_type MoK\a
_diffrn_radiation_wavelength 0.71073
_diffrn_reflns_av_R_equivalents 0.0579
_diffrn_reflns_av_sigmaI/netI 0.0389
_diffrn_reflns_limit_h_max 30
_diffrn_reflns_limit_h_min -28
_diffrn_reflns_limit_k_max 20
_diffrn_reflns_limit_k_min -19
_diffrn_reflns_limit_l_max 19
_diffrn_reflns_limit_l_min -18
_diffrn_reflns_number 41946
_diffrn_reflns_theta_full 28.32
_diffrn_reflns_theta_max 28.32
_diffrn_reflns_theta_min 1.62
_exptl_absorpt_coefficient_mu 0.932
_exptl_absorpt_correction_T_max 0.9655
_exptl_absorpt_correction_T_min 0.8371
_exptl_absorpt_correction_type none
_exptl_absorpt_process_details 'SADABS (Sheldrick, 2002)'
_exptl_crystal_colour Orange
_exptl_crystal_density_diffrn 1.545
_exptl_crystal_density_method 'not measured'
_exptl_crystal_description Plate
_exptl_crystal_F_000 2344
_exptl_crystal_size_max 0.14
_exptl_crystal_size_mid 0.13
_exptl_crystal_size_min 0.04
_refine_diff_density_max 0.889
_refine_diff_density_min -0.563
_refine_diff_density_rms 0.116
_refine_ls_extinction_method none
_refine_ls_goodness_of_fit_ref 1.111
_refine_ls_hydrogen_treatment constr
_refine_ls_matrix_type full
_refine_ls_number_parameters 297
_refine_ls_number_reflns 6077
_refine_ls_number_restraints 0
_refine_ls_restrained_S_all 1.111
_refine_ls_R_factor_all 0.0615
_refine_ls_R_factor_gt 0.0471
_refine_ls_shift/su_max 0.001
_refine_ls_shift/su_mean 0.000
_refine_ls_structure_factor_coef Fsqd
_refine_ls_weighting_details 'calc w=1/[\s^2^(Fo^2^)+(0.0489P)^2^+7.2171P] where P=(Fo^2^+2Fc^2^)/3'
_refine_ls_weighting_scheme calc
_refine_ls_wR_factor_gt 0.1046
_refine_ls_wR_factor_ref 0.1103
_reflns_number_gt 5019
_reflns_number_total 6077
_reflns_threshold_expression >2\s(I)
_cod_data_source_file ic061782lsi20060920_072558.cif
_cod_data_source_block msb271
_cod_depositor_comments
;
The following automatic conversions were performed:
'_symmetry_cell_setting' value 'Orthorhombic' changed to 'orthorhombic'
according to '/home/saulius/struct/CIF-dictionaries/cif_core.dic'
dictionary named 'cif_core.dic' version 2.4.1 from 2010-06-29.

Automatic conversion script
Id: cif_fix_enum 1527 2010-12-29 10:47:43Z saulius 
;
_cod_original_cell_volume 4947.0(8)
_cod_database_code 4307256

loop_
_symmetry_equiv_pos_as_xyz
'x, y, z'
'-x+1/2, -y+1/2, z+1/2'
'-x, y, -z+1/2'
'x+1/2, -y+1/2, -z'
'-x, -y, -z'
'x-1/2, y-1/2, -z-1/2'
'x, -y, z-1/2'
'-x-1/2, y-1/2, z'

loop_
_atom_site_label
_atom_site_type_symbol
_atom_site_fract_x
_atom_site_fract_y
_atom_site_fract_z
_atom_site_U_iso_or_equiv
_atom_site_adp_type
_atom_site_occupancy
_atom_site_symmetry_multiplicity
_atom_site_calc_flag
_atom_site_refinement_flags
_atom_site_disorder_assembly
_atom_site_disorder_group
Ru Ru 0.236312(11) 0.181255(17) 0.775427(18) 0.01472(9) Uani 1 1 d . . .
Cl1 Cl 0.25028(4) 0.33461(5) 0.81734(6) 0.02167(18) Uani 1 1 d . . .
Cl2 Cl 0.23233(3) 0.14530(6) 0.93961(5) 0.01971(18) Uani 1 1 d . . .
P P 0.13363(4) 0.19944(5) 0.78818(6) 0.01398(17) Uani 1 1 d . . .
O O 0.0000 0.2505(2) 0.7500 0.0152(6) Uani 1 2 d S . .
C1 C 0.10124(14) 0.2811(2) 0.7083(2) 0.0146(6) Uani 1 1 d . . .
C2 C 0.13998(14) 0.3327(2) 0.6553(2) 0.0174(7) Uani 1 1 d . . .
H2 H 0.1807 0.3202 0.6584 0.021 Uiso 1 1 calc R . .
C3 C 0.12112(15) 0.4008(2) 0.5991(2) 0.0193(7) Uani 1 1 d . . .
H3 H 0.1485 0.4357 0.5654 0.023 Uiso 1 1 calc R . .
C4 C 0.06130(14) 0.4182(2) 0.5919(2) 0.0173(7) Uani 1 1 d . . .
H4 H 0.0477 0.4643 0.5524 0.021 Uiso 1 1 calc R . .
C5 C 0.02203(14) 0.3679(2) 0.6428(2) 0.0141(6) Uani 1 1 d . . .
H5 H -0.0187 0.3794 0.6375 0.017 Uiso 1 1 calc R . .
C6 C 0.04135(14) 0.3009(2) 0.7012(2) 0.0143(6) Uani 1 1 d . . .
C7 C 0.10249(14) 0.2343(2) 0.8999(2) 0.0157(6) Uani 1 1 d . . .
C8 C 0.05705(15) 0.1878(2) 0.9425(2) 0.0192(7) Uani 1 1 d . . .
H8 H 0.0434 0.1339 0.9160 0.023 Uiso 1 1 calc R . .
C9 C 0.03169(16) 0.2202(3) 1.0235(2) 0.0238(8) Uani 1 1 d . . .
H9 H 0.0002 0.1889 1.0517 0.029 Uiso 1 1 calc R . .
C10 C 0.05207(16) 0.2981(2) 1.0637(2) 0.0230(8) Uani 1 1 d . . .
H10 H 0.0349 0.3198 1.1195 0.028 Uiso 1 1 calc R . .
C11 C 0.09752(15) 0.3440(2) 1.0220(3) 0.0233(8) Uani 1 1 d . . .
H11 H 0.1114 0.3974 1.0493 0.028 Uiso 1 1 calc R . .
C12 C 0.12291(15) 0.3127(2) 0.9410(2) 0.0193(7) Uani 1 1 d . . .
H12 H 0.1543 0.3444 0.9132 0.023 Uiso 1 1 calc R . .
C13 C 0.10052(14) 0.0921(2) 0.7638(2) 0.0167(6) Uani 1 1 d . . .
C14 C 0.06783(15) 0.0752(2) 0.6837(3) 0.0220(7) Uani 1 1 d . . .
H14 H 0.0556 0.1230 0.6451 0.026 Uiso 1 1 calc R . .
C15 C 0.05318(17) -0.0112(3) 0.6601(3) 0.0309(9) Uani 1 1 d . . .
H15 H 0.0313 -0.0225 0.6052 0.037 Uiso 1 1 calc R . .
C16 C 0.07028(18) -0.0807(3) 0.7163(3) 0.0331(9) Uani 1 1 d . . .
H16 H 0.0609 -0.1398 0.6991 0.040 Uiso 1 1 calc R . .
C17 C 0.10141(16) -0.0642(2) 0.7985(3) 0.0289(9) Uani 1 1 d . . .
H17 H 0.1119 -0.1120 0.8383 0.035 Uiso 1 1 calc R . .
C18 C 0.11680(15) 0.0216(2) 0.8218(3) 0.0220(7) Uani 1 1 d . . .
H18 H 0.1384 0.0327 0.8770 0.026 Uiso 1 1 calc R . .
C19 C 0.23387(16) 0.1343(3) 0.6262(2) 0.0245(8) Uani 1 1 d . . .
C20 C 0.23519(15) 0.0603(2) 0.6879(3) 0.0220(7) Uani 1 1 d . . .
H20 H 0.2063 0.0153 0.6828 0.026 Uiso 1 1 calc R . .
C21 C 0.27897(15) 0.0535(2) 0.7561(2) 0.0193(7) Uani 1 1 d . . .
H21 H 0.2784 0.0046 0.7979 0.023 Uiso 1 1 calc R . .
C22 C 0.32444(14) 0.1182(2) 0.7644(2) 0.0186(7) Uani 1 1 d . . .
C23 C 0.32162(15) 0.1911(2) 0.7043(2) 0.0203(7) Uani 1 1 d . . .
H23 H 0.3509 0.2357 0.7086 0.024 Uiso 1 1 calc R . .
C24 C 0.27630(16) 0.2008(3) 0.6369(2) 0.0232(8) Uani 1 1 d . . .
H24 H 0.2748 0.2524 0.5990 0.028 Uiso 1 1 calc R . .
C25 C 0.18946(17) 0.1398(3) 0.5486(3) 0.0318(9) Uani 1 1 d . . .
H25A H 0.1858 0.2015 0.5280 0.048 Uiso 1 1 calc R . .
H25B H 0.1515 0.1187 0.5713 0.048 Uiso 1 1 calc R . .
H25C H 0.2022 0.1028 0.4963 0.048 Uiso 1 1 calc R . .
C26 C 0.36929(14) 0.1086(2) 0.8404(2) 0.0193(7) Uani 1 1 d . . .
H26 H 0.3489 0.0826 0.8957 0.023 Uiso 1 1 calc R . .
C27 C 0.41669(17) 0.0434(3) 0.8113(3) 0.0289(8) Uani 1 1 d . . .
H27A H 0.3987 -0.0131 0.7937 0.043 Uiso 1 1 calc R . .
H27B H 0.4436 0.0339 0.8635 0.043 Uiso 1 1 calc R . .
H27C H 0.4383 0.0676 0.7581 0.043 Uiso 1 1 calc R . .
C28 C 0.39514(16) 0.1969(2) 0.8708(3) 0.0258(8) Uani 1 1 d . . .
H28A H 0.4207 0.2199 0.8215 0.039 Uiso 1 1 calc R . .
H28B H 0.4179 0.1885 0.9279 0.039 Uiso 1 1 calc R . .
H28C H 0.3635 0.2393 0.8825 0.039 Uiso 1 1 calc R . .

loop_
_atom_site_aniso_label
_atom_site_aniso_U_11
_atom_site_aniso_U_22
_atom_site_aniso_U_33
_atom_site_aniso_U_23
_atom_site_aniso_U_13
_atom_site_aniso_U_12
Ru 0.01114(14) 0.01702(14) 0.01600(14) 0.00096(10) -0.00135(10) 0.00207(9)
Cl1 0.0157(4) 0.0179(4) 0.0314(5) 0.0000(3) -0.0026(3) -0.0004(3)
Cl2 0.0167(4) 0.0261(4) 0.0164(4) 0.0001(3) -0.0019(3) 0.0039(3)
P 0.0110(4) 0.0149(4) 0.0161(4) 0.0000(3) -0.0021(3) 0.0011(3)
O 0.0117(15) 0.0144(15) 0.0194(16) 0.000 0.0011(13) 0.000
C1 0.0143(15) 0.0162(15) 0.0133(15) 0.0003(12) -0.0058(12) 0.0025(12)
C2 0.0135(15) 0.0216(17) 0.0172(16) -0.0002(13) 0.0012(12) 0.0021(12)
C3 0.0203(17) 0.0208(17) 0.0169(16) 0.0011(13) 0.0037(13) -0.0016(13)
C4 0.0201(17) 0.0178(16) 0.0140(15) 0.0018(12) -0.0020(13) 0.0019(13)
C5 0.0125(15) 0.0122(15) 0.0177(15) -0.0029(12) -0.0025(12) 0.0013(11)
C6 0.0126(15) 0.0147(15) 0.0155(15) -0.0033(12) -0.0018(12) -0.0008(12)
C7 0.0140(15) 0.0188(17) 0.0142(15) 0.0009(12) -0.0027(12) 0.0056(12)
C8 0.0175(16) 0.0192(17) 0.0208(17) 0.0031(13) -0.0028(13) 0.0018(13)
C9 0.0218(18) 0.032(2) 0.0176(16) 0.0079(15) 0.0010(14) 0.0033(15)
C10 0.0231(18) 0.031(2) 0.0146(16) -0.0027(14) -0.0027(14) 0.0095(15)
C11 0.0240(18) 0.0202(17) 0.0257(18) -0.0043(14) -0.0100(15) 0.0069(14)
C12 0.0130(15) 0.0231(18) 0.0219(17) 0.0006(14) -0.0059(13) 0.0015(13)
C13 0.0134(15) 0.0156(15) 0.0209(17) -0.0030(13) -0.0012(13) 0.0010(12)
C14 0.0180(17) 0.0222(18) 0.0260(19) -0.0027(14) -0.0034(14) 0.0013(13)
C15 0.030(2) 0.028(2) 0.035(2) -0.0102(17) -0.0128(17) 0.0000(16)
C16 0.036(2) 0.0181(18) 0.045(3) -0.0070(17) -0.0090(19) -0.0001(16)
C17 0.026(2) 0.0197(18) 0.041(2) 0.0032(16) -0.0059(17) 0.0035(14)
C18 0.0172(17) 0.0183(17) 0.0305(19) 0.0008(14) -0.0064(14) 0.0009(13)
C19 0.0241(19) 0.031(2) 0.0188(17) -0.0018(15) 0.0009(14) 0.0079(15)
C20 0.0187(17) 0.0241(18) 0.0231(17) -0.0050(14) 0.0029(14) 0.0018(13)
C21 0.0223(17) 0.0146(16) 0.0211(17) -0.0009(13) 0.0034(14) 0.0043(13)
C22 0.0142(16) 0.0231(17) 0.0184(17) -0.0004(13) 0.0031(13) 0.0054(13)
C23 0.0143(16) 0.0229(18) 0.0237(17) 0.0034(14) 0.0055(13) 0.0035(13)
C24 0.0221(18) 0.0291(19) 0.0183(17) 0.0047(14) 0.0031(14) 0.0068(14)
C25 0.029(2) 0.048(3) 0.0181(18) -0.0026(17) -0.0035(16) 0.0050(18)
C26 0.0120(15) 0.0253(18) 0.0206(17) 0.0032(14) 0.0005(13) 0.0046(13)
C27 0.0261(19) 0.029(2) 0.032(2) -0.0034(16) -0.0105(16) 0.0124(16)
C28 0.0240(19) 0.0256(19) 0.0278(19) 0.0008(15) -0.0028(15) 0.0030(15)

loop_
_atom_type_symbol
_atom_type_description
_atom_type_scat_dispersion_real
_atom_type_scat_dispersion_imag
_atom_type_scat_source
C C 0.0033 0.0016 'International Tables Vol C Tables 4.2.6.8 and 6.1.1.4'
H H 0.0000 0.0000 'International Tables Vol C Tables 4.2.6.8 and 6.1.1.4'
O O 0.0106 0.0060 'International Tables Vol C Tables 4.2.6.8 and 6.1.1.4'
P P 0.1023 0.0942 'International Tables Vol C Tables 4.2.6.8 and 6.1.1.4'
Cl Cl 0.1484 0.1585 'International Tables Vol C Tables 4.2.6.8 and 6.1.1.4'
Ru Ru -1.2594 0.8363 'International Tables Vol C Tables 4.2.6.8 and 6.1.1.4'

loop_
_geom_angle_atom_site_label_1
_geom_angle_atom_site_label_2
_geom_angle_atom_site_label_3
_geom_angle
_geom_angle_site_symmetry_1
_geom_angle_site_symmetry_3
_geom_angle_publ_flag
C21 Ru C23 66.72(13) . . ?
C21 Ru C24 79.50(13) . . ?
C23 Ru C24 37.67(13) . . ?
C21 Ru C20 37.27(13) . . ?
C23 Ru C20 78.66(13) . . ?
C24 Ru C20 66.66(14) . . ?
C21 Ru C22 37.84(13) . . ?
C23 Ru C22 36.70(12) . . ?
C24 Ru C22 67.61(13) . . ?
C20 Ru C22 67.65(13) . . ?
C21 Ru C19 67.18(13) . . ?
C23 Ru C19 66.68(13) . . ?
C24 Ru C19 36.63(14) . . ?
C20 Ru C19 37.13(14) . . ?
C22 Ru C19 79.70(13) . . ?
C21 Ru P 123.77(10) . . ?
C23 Ru P 154.60(9) . . ?
C24 Ru P 117.65(10) . . ?
C20 Ru P 97.33(9) . . ?
C22 Ru P 161.46(9) . . ?
C19 Ru P 94.88(9) . . ?
C21 Ru Cl1 145.21(10) . . ?
C23 Ru Cl1 86.19(9) . . ?
C24 Ru Cl1 92.40(10) . . ?
C20 Ru Cl1 158.91(10) . . ?
C22 Ru Cl1 107.84(9) . . ?
C19 Ru Cl1 122.78(10) . . ?
P Ru Cl1 90.06(3) . . ?
C21 Ru Cl2 86.72(10) . . ?
C23 Ru Cl2 119.93(9) . . ?
C24 Ru Cl2 157.28(9) . . ?
C20 Ru Cl2 111.57(10) . . ?
C22 Ru Cl2 90.46(9) . . ?
C19 Ru Cl2 148.54(10) . . ?
P Ru Cl2 85.04(3) . . ?
Cl1 Ru Cl2 88.67(3) . . ?
C13 P C7 105.18(15) . . ?
C13 P C1 107.93(15) . . ?
C7 P C1 101.37(14) . . ?
C13 P Ru 107.11(11) . . ?
C7 P Ru 119.06(10) . . ?
C1 P Ru 115.36(11) . . ?
C6 O C6 114.2(3) 3_556 . ?
C2 C1 C6 117.3(3) . . ?
C2 C1 P 117.1(2) . . ?
C6 C1 P 125.5(2) . . ?
C3 C2 C1 122.3(3) . . ?
C3 C2 H2 118.9 . . ?
C1 C2 H2 118.9 . . ?
C2 C3 C4 119.4(3) . . ?
C2 C3 H3 120.3 . . ?
C4 C3 H3 120.3 . . ?
C5 C4 C3 119.6(3) . . ?
C5 C4 H4 120.2 . . ?
C3 C4 H4 120.2 . . ?
C4 C5 C6 120.8(3) . . ?
C4 C5 H5 119.6 . . ?
C6 C5 H5 119.6 . . ?
C5 C6 O 118.9(3) . . ?
C5 C6 C1 120.6(3) . . ?
O C6 C1 120.4(3) . . ?
C8 C7 C12 119.2(3) . . ?
C8 C7 P 121.9(3) . . ?
C12 C7 P 118.8(3) . . ?
C9 C8 C7 120.1(3) . . ?
C9 C8 H8 120.0 . . ?
C7 C8 H8 120.0 . . ?
C8 C9 C10 120.3(3) . . ?
C8 C9 H9 119.8 . . ?
C10 C9 H9 119.8 . . ?
C11 C10 C9 119.7(3) . . ?
C11 C10 H10 120.2 . . ?
C9 C10 H10 120.2 . . ?
C12 C11 C10 120.6(3) . . ?
C12 C11 H11 119.7 . . ?
C10 C11 H11 119.7 . . ?
C11 C12 C7 120.1(3) . . ?
C11 C12 H12 119.9 . . ?
C7 C12 H12 119.9 . . ?
C14 C13 C18 119.5(3) . . ?
C14 C13 P 122.9(3) . . ?
C18 C13 P 116.8(3) . . ?
C15 C14 C13 120.1(3) . . ?
C15 C14 H14 119.9 . . ?
C13 C14 H14 119.9 . . ?
C16 C15 C14 120.2(4) . . ?
C16 C15 H15 119.9 . . ?
C14 C15 H15 119.9 . . ?
C15 C16 C17 120.2(4) . . ?
C15 C16 H16 119.9 . . ?
C17 C16 H16 119.9 . . ?
C18 C17 C16 119.9(4) . . ?
C18 C17 H17 120.0 . . ?
C16 C17 H17 120.0 . . ?
C17 C18 C13 120.0(3) . . ?
C17 C18 H18 120.0 . . ?
C13 C18 H18 120.0 . . ?
C24 C19 C20 118.5(3) . . ?
C24 C19 C25 120.4(3) . . ?
C20 C19 C25 121.1(4) . . ?
C24 C19 Ru 69.8(2) . . ?
C20 C19 Ru 69.9(2) . . ?
C25 C19 Ru 134.4(3) . . ?
C21 C20 C19 120.4(3) . . ?
C21 C20 Ru 69.9(2) . . ?
C19 C20 Ru 73.0(2) . . ?
C21 C20 H20 119.8 . . ?
C19 C20 H20 119.8 . . ?
Ru C20 H20 129.8 . . ?
C20 C21 C22 121.7(3) . . ?
C20 C21 Ru 72.8(2) . . ?
C22 C21 Ru 73.21(19) . . ?
C20 C21 H21 119.1 . . ?
C22 C21 H21 119.1 . . ?
Ru C21 H21 126.9 . . ?
C23 C22 C21 116.9(3) . . ?
C23 C22 C26 123.7(3) . . ?
C21 C22 C26 119.3(3) . . ?
C23 C22 Ru 70.60(19) . . ?
C21 C22 Ru 68.95(18) . . ?
C26 C22 Ru 127.2(2) . . ?
C22 C23 C24 122.2(3) . . ?
C22 C23 Ru 72.70(19) . . ?
C24 C23 Ru 71.23(19) . . ?
C22 C23 H23 118.9 . . ?
C24 C23 H23 118.9 . . ?
Ru C23 H23 129.8 . . ?
C19 C24 C23 120.2(3) . . ?
C19 C24 Ru 73.5(2) . . ?
C23 C24 Ru 71.09(19) . . ?
C19 C24 H24 119.9 . . ?
C23 C24 H24 119.9 . . ?
Ru C24 H24 127.5 . . ?
C19 C25 H25A 109.5 . . ?
C19 C25 H25B 109.5 . . ?
H25A C25 H25B 109.5 . . ?
C19 C25 H25C 109.5 . . ?
H25A C25 H25C 109.5 . . ?
H25B C25 H25C 109.5 . . ?
C22 C26 C27 110.4(3) . . ?
C22 C26 C28 112.9(3) . . ?
C27 C26 C28 111.6(3) . . ?
C22 C26 H26 107.2 . . ?
C27 C26 H26 107.2 . . ?
C28 C26 H26 107.2 . . ?
C26 C27 H27A 109.5 . . ?
C26 C27 H27B 109.5 . . ?
H27A C27 H27B 109.5 . . ?
C26 C27 H27C 109.5 . . ?
H27A C27 H27C 109.5 . . ?
H27B C27 H27C 109.5 . . ?
C26 C28 H28A 109.5 . . ?
C26 C28 H28B 109.5 . . ?
H28A C28 H28B 109.5 . . ?
C26 C28 H28C 109.5 . . ?
H28A C28 H28C 109.5 . . ?
H28B C28 H28C 109.5 . . ?

loop_
_geom_bond_atom_site_label_1
_geom_bond_atom_site_label_2
_geom_bond_distance
_geom_bond_site_symmetry_2
_geom_bond_publ_flag
Ru C21 2.177(3) . ?
Ru C23 2.206(3) . ?
Ru C24 2.208(3) . ?
Ru C20 2.215(4) . ?
Ru C22 2.233(3) . ?
Ru C19 2.256(4) . ?
Ru P 2.3706(9) . ?
Ru Cl1 2.4103(9) . ?
Ru Cl2 2.4196(8) . ?
P C13 1.820(3) . ?
P C7 1.832(3) . ?
P C1 1.838(3) . ?
O C6 1.401(4) 3_556 ?
O C6 1.401(4) . ?
C1 C2 1.403(5) . ?
C1 C6 1.405(4) . ?
C2 C3 1.375(5) . ?
C2 H2 0.9500 . ?
C3 C4 1.396(5) . ?
C3 H3 0.9500 . ?
C4 C5 1.383(4) . ?
C4 H4 0.9500 . ?
C5 C6 1.385(4) . ?
C5 H5 0.9500 . ?
C7 C8 1.394(5) . ?
C7 C12 1.401(5) . ?
C8 C9 1.389(5) . ?
C8 H8 0.9500 . ?
C9 C10 1.389(5) . ?
C9 H9 0.9500 . ?
C10 C11 1.384(5) . ?
C10 H10 0.9500 . ?
C11 C12 1.382(5) . ?
C11 H11 0.9500 . ?
C12 H12 0.9500 . ?
C13 C14 1.395(5) . ?
C13 C18 1.401(5) . ?
C14 C15 1.387(5) . ?
C14 H14 0.9500 . ?
C15 C16 1.378(6) . ?
C15 H15 0.9500 . ?
C16 C17 1.401(5) . ?
C16 H16 0.9500 . ?
C17 C18 1.381(5) . ?
C17 H17 0.9500 . ?
C18 H18 0.9500 . ?
C19 C24 1.404(5) . ?
C19 C20 1.424(5) . ?
C19 C25 1.509(5) . ?
C20 C21 1.404(5) . ?
C20 H20 0.9500 . ?
C21 C22 1.431(5) . ?
C21 H21 0.9500 . ?
C22 C23 1.398(5) . ?
C22 C26 1.504(5) . ?
C23 C24 1.425(5) . ?
C23 H23 0.9500 . ?
C24 H24 0.9500 . ?
C25 H25A 0.9800 . ?
C25 H25B 0.9800 . ?
C25 H25C 0.9800 . ?
C26 C27 1.521(5) . ?
C26 C28 1.521(5) . ?
C26 H26 1.0000 . ?
C27 H27A 0.9800 . ?
C27 H27B 0.9800 . ?
C27 H27C 0.9800 . ?
C28 H28A 0.9800 . ?
C28 H28B 0.9800 . ?
C28 H28C 0.9800 . ?
